data_7155514
loop_
_publ_author_name
'P\'erez-Labrada, Karell'
'Cruz-Mendoza, Marco A'
'Ch\'avez-Riveros, Alejandra'
'Hern\'andez-V\'azquez, Eduardo'
'Torroba, Tom\'as'
'Miranda, Luis D.'

_publ_section_title
;
 Diversity-oriented synthesis and cytotoxic activity evaluation of
 biaryl-containing macrocycles.
;
_journal_issue 11
_journal_name_full 'Organic &amp; biomolecular chemistry'
_journal_page_first 2450
_journal_page_last 2458
_journal_paper_doi 10.1039/c6ob02726a
_journal_volume 15
_journal_year 2017
_chemical_formula_sum 'C63 H80 N8 O9'
_chemical_formula_weight 1093.35
_chemical_name_systematic
'N-(tert-butyl)-2-(9-(2-(cyclopentylamino)-2-oxoethyl)-3,10-dioxo-4,9-diaza-1,2(1,3)-dibenzenacyclodecaphane-4-yl)acetamide '
_space_group_crystal_system monoclinic
_space_group_IT_number 14
_space_group_name_Hall '-P 2yn'
_space_group_name_H-M_alt 'P 1 21/n 1'
_symmetry_space_group_name_Hall '-P 2yn'
_symmetry_space_group_name_H-M 'P 1 21/n 1'
_atom_sites_solution_hydrogens mixed
_audit_creation_method SHELXL-2014/7
_audit_update_record
;
2017-02-03 deposited with the CCDC.
2017-02-23 downloaded from the CCDC.
;
_cell_angle_alpha 90
_cell_angle_beta 97.9726(15)
_cell_angle_gamma 90
_cell_formula_units_Z 2
_cell_length_a 7.5086(2)
_cell_length_b 20.5310(5)
_cell_length_c 20.0462(5)
_cell_measurement_reflns_used 9954
_cell_measurement_temperature 298(2)
_cell_measurement_theta_max 68.36
_cell_measurement_theta_min 2.23
_cell_volume 3060.43(13)
_computing_cell_refinement 'APEX3 v2016.1 (Bruker, 2014)'
_computing_data_collection 'APEX3 v2016.1 (Bruker, 2014)'
_computing_data_reduction 'SAINT V8.37A  (Bruker, 2014)'
_computing_molecular_graphics 'XP V 5.1 (Bruker, 1998)'
_computing_structure_refinement 'SHELXL-2014/7 (Sheldrick, 2014)'
_computing_structure_solution 'SHELXS-2014 (Bruker, 2014)'
_diffrn_ambient_temperature 298(2)
_diffrn_detector_area_resol_mean 52.0833
_diffrn_measured_fraction_theta_full 0.968
_diffrn_measured_fraction_theta_max 0.965
_diffrn_measurement_device_type 'Bruker D8 Venture \k-geometry diffractometer 208039-01'
_diffrn_measurement_method \w-scans
_diffrn_radiation_type CuK\a
_diffrn_radiation_wavelength 1.54178
_diffrn_reflns_av_R_equivalents 0.0342
_diffrn_reflns_av_unetI/netI 0.0433
_diffrn_reflns_Laue_measured_fraction_full 0.968
_diffrn_reflns_Laue_measured_fraction_max 0.965
_diffrn_reflns_limit_h_max 6
_diffrn_reflns_limit_h_min -8
_diffrn_reflns_limit_k_max 24
_diffrn_reflns_limit_k_min -24
_diffrn_reflns_limit_l_max 23
_diffrn_reflns_limit_l_min -24
_diffrn_reflns_number 13187
_diffrn_reflns_point_group_measured_fraction_full 0.968
_diffrn_reflns_point_group_measured_fraction_max 0.965
_diffrn_reflns_theta_full 67.679
_diffrn_reflns_theta_max 68.396
_diffrn_reflns_theta_min 3.096
_diffrn_source 'micro-focus X-ray source'
_exptl_absorpt_coefficient_mu 0.643
_exptl_absorpt_correction_T_max 0.7531
_exptl_absorpt_correction_T_min 0.6386
_exptl_absorpt_correction_type multi-scan
_exptl_absorpt_process_details
; 
 SADABS 2016/2: Krause, L., Herbst-Irmer, R., Sheldrick G.M. & Stalke D., 
 J. Appl. Cryst. 48 (2015) 3-10 
;
_exptl_crystal_colour colourless
_exptl_crystal_density_diffrn 1.186
_exptl_crystal_description prism
_exptl_crystal_F_000 1172
_exptl_crystal_recrystallization_method 'Re-crystallisation from solvent: MeOH'
_exptl_crystal_size_max 0.294
_exptl_crystal_size_mid 0.260
_exptl_crystal_size_min 0.142
_refine_diff_density_max 0.715
_refine_diff_density_min -0.405
_refine_diff_density_rms 0.069
_refine_ls_extinction_method none
_refine_ls_goodness_of_fit_ref 1.197
_refine_ls_hydrogen_treatment mixed
_refine_ls_matrix_type full
_refine_ls_number_parameters 410
_refine_ls_number_reflns 5417
_refine_ls_number_restraints 93
_refine_ls_restrained_S_all 1.195
_refine_ls_R_factor_all 0.1764
_refine_ls_R_factor_gt 0.1513
_refine_ls_shift/su_max 0.000
_refine_ls_shift/su_mean 0.000
_refine_ls_structure_factor_coef Fsqd
_refine_ls_weighting_details 'w=1/[\s^2^(Fo^2^)+(0.1071P)^2^+7.7519P] where P=(Fo^2^+2Fc^2^)/3'
_refine_ls_weighting_scheme calc
_refine_ls_wR_factor_gt 0.3364
_refine_ls_wR_factor_ref 0.3543
_reflns_Friedel_coverage 0.000
_reflns_number_gt 4068
_reflns_number_total 5417
_reflns_threshold_expression 'I > 2\s(I)'
_cod_data_source_file c6ob02726a2.cif
_cod_data_source_block 036MGL17
_cod_depositor_comments 'Adding full bibliography for 7155514.cif.'
_cod_database_code 7155514
_shelx_shelxl_version_number 2014/7
_shelx_space_group_comment
; 
The symmetry employed for this shelxl refinement is uniquely defined 
by the following loop, which should always be used as a source of 
symmetry information in preference to the above space-group names. 
They are only intended as comments. 
;
_shelx_estimated_absorpt_t_min 0.834
_shelx_estimated_absorpt_t_max 0.914

loop_
_space_group_symop_operation_xyz
'x, y, z'
'-x+1/2, y+1/2, -z+1/2'
'-x, -y, -z'
'x-1/2, -y-1/2, z-1/2'

loop_
_atom_site_label
_atom_site_type_symbol
_atom_site_fract_x
_atom_site_fract_y
_atom_site_fract_z
_atom_site_U_iso_or_equiv
_atom_site_adp_type
_atom_site_occupancy
_atom_site_site_symmetry_order
_atom_site_calc_flag
_atom_site_refinement_flags_posn
_atom_site_refinement_flags_adp
_atom_site_refinement_flags_occupancy
_atom_site_disorder_assembly
_atom_site_disorder_group
O1 O 0.5098(8) 0.2279(2) 0.6279(3) 0.0939(16) Uani 1 1 d . . . . .
O2 O -0.1901(7) 0.5959(2) 0.7251(3) 0.0906(16) Uani 1 1 d . . . . .
O3 O 0.8873(7) 0.3158(2) 0.7253(3) 0.0944(17) Uani 1 1 d . . . . .
O4 O -0.2274(10) 0.5052(3) 0.8728(4) 0.128(3) Uani 1 1 d . . . . .
N1 N 0.5070(7) 0.3083(2) 0.7037(3) 0.0615(13) Uani 1 1 d . . . . .
N2 N 0.0017(7) 0.5226(2) 0.7767(3) 0.0589(12) Uani 1 1 d . . . . .
N3 N 0.9001(7) 0.2126(2) 0.7665(3) 0.0711(15) Uani 1 1 d D . . . .
H3A H 0.829(8) 0.179(2) 0.773(4) 0.085 Uiso 1 1 d D U . . .
N4 N -0.1829(8) 0.6092(3) 0.9083(3) 0.0783(17) Uani 1 1 d D . . . .
H4 H -0.129(9) 0.647(2) 0.899(4) 0.094 Uiso 1 1 d D U . . .
C1 C 0.4591(9) 0.2827(3) 0.6417(4) 0.0687(17) Uani 1 1 d . . . . .
C2 C 0.3361(9) 0.3200(3) 0.5885(3) 0.0624(15) Uani 1 1 d . . . . .
C3 C 0.1889(9) 0.3542(3) 0.6036(3) 0.0636(15) Uani 1 1 d . . . . .
H3 H 0.1622 0.3537 0.6476 0.076 Uiso 1 1 calc R U . . .
C4 C 0.0793(9) 0.3892(3) 0.5547(3) 0.0641(15) Uani 1 1 d . . . . .
C5 C 0.1163(10) 0.3865(4) 0.4888(3) 0.0736(18) Uani 1 1 d . . . . .
H5 H 0.0450 0.4098 0.4554 0.088 Uiso 1 1 calc R U . . .
C6 C 0.2559(12) 0.3503(4) 0.4726(4) 0.087(2) Uani 1 1 d . . . . .
H6 H 0.2763 0.3475 0.4279 0.105 Uiso 1 1 calc R U . . .
C7 C 0.3689(11) 0.3171(3) 0.5229(4) 0.082(2) Uani 1 1 d . . . . .
H7 H 0.4659 0.2932 0.5118 0.099 Uiso 1 1 calc R U . . .
C8 C -0.0659(9) 0.4283(3) 0.5762(3) 0.0623(15) Uani 1 1 d . . . . .
C9 C -0.0259(8) 0.4668(3) 0.6344(3) 0.0599(14) Uani 1 1 d . . . . .
H9 H 0.0925 0.4686 0.6554 0.072 Uiso 1 1 calc R U . . .
C10 C -0.1539(8) 0.5016(3) 0.6615(3) 0.0600(15) Uani 1 1 d . . . . .
C11 C -0.3285(9) 0.5002(3) 0.6296(4) 0.0684(16) Uani 1 1 d . . . . .
H11 H -0.4164 0.5242 0.6469 0.082 Uiso 1 1 calc R U . . .
C12 C -0.3745(10) 0.4635(4) 0.5724(4) 0.081(2) Uani 1 1 d . . . . .
H12 H -0.4934 0.4625 0.5518 0.097 Uiso 1 1 calc R U . . .
C13 C -0.2465(10) 0.4285(3) 0.5456(3) 0.0761(19) Uani 1 1 d . . . . .
H13 H -0.2792 0.4045 0.5065 0.091 Uiso 1 1 calc R U . . .
C14 C -0.1130(8) 0.5425(3) 0.7237(3) 0.0625(15) Uani 1 1 d . . . . .
C15 C 0.0821(8) 0.4572(3) 0.7861(3) 0.0587(14) Uani 1 1 d . . . . .
H15A H 0.0163 0.4277 0.7538 0.070 Uiso 1 1 calc R U . . .
H15B H 0.0681 0.4418 0.8309 0.070 Uiso 1 1 calc R U . . .
C16 C 0.2784(8) 0.4545(3) 0.7780(3) 0.0579(14) Uani 1 1 d . . . . .
H16A H 0.3489 0.4750 0.8166 0.070 Uiso 1 1 calc R U . . .
H16B H 0.2978 0.4786 0.7380 0.070 Uiso 1 1 calc R U . . .
C17 C 0.3417(8) 0.3840(3) 0.7720(3) 0.0604(14) Uani 1 1 d . . . . .
H17A H 0.3934 0.3686 0.8162 0.072 Uiso 1 1 calc R U . . .
H17B H 0.2384 0.3569 0.7565 0.072 Uiso 1 1 calc R U . . .
C18 C 0.4807(8) 0.3763(3) 0.7235(3) 0.0611(15) Uani 1 1 d . . . . .
H18A H 0.4426 0.4019 0.6833 0.073 Uiso 1 1 calc R U . . .
H18B H 0.5948 0.3938 0.7447 0.073 Uiso 1 1 calc R U . . .
C19 C 0.6155(8) 0.2675(3) 0.7524(4) 0.0691(17) Uani 1 1 d . . . . .
H19A H 0.5714 0.2231 0.7475 0.083 Uiso 1 1 calc R U . . .
H19B H 0.6016 0.2821 0.7974 0.083 Uiso 1 1 calc R U . . .
C20 C 0.8141(8) 0.2682(3) 0.7447(4) 0.0684(17) Uani 1 1 d . . . . .
C21 C 1.0958(8) 0.2067(3) 0.7717(5) 0.083(2) Uani 1 1 d . . . . .
H21 H 1.1401 0.2290 0.7340 0.100 Uiso 1 1 calc R U . . .
C22 C 1.1507(12) 0.1365(4) 0.7738(5) 0.107(3) Uani 1 1 d . . . . .
H22A H 1.0464 0.1086 0.7636 0.129 Uiso 1 1 calc R U . . .
H22B H 1.2329 0.1280 0.7416 0.129 Uiso 1 1 calc R U . . .
C23 C 1.2373(19) 0.1254(4) 0.8414(5) 0.141(4) Uani 1 1 d . . . . .
H23A H 1.3657 0.1198 0.8417 0.169 Uiso 1 1 calc R U . . .
H23B H 1.1897 0.0864 0.8596 0.169 Uiso 1 1 calc R U . . .
C24 C 1.2024(19) 0.1822(5) 0.8820(5) 0.137(4) Uani 1 1 d . . . . .
H24A H 1.0941 0.1754 0.9023 0.165 Uiso 1 1 calc R U . . .
H24B H 1.3020 0.1889 0.9176 0.165 Uiso 1 1 calc R U . . .
C25 C 1.1819(10) 0.2363(3) 0.8398(4) 0.084(2) Uani 1 1 d . . . . .
H25A H 1.2970 0.2564 0.8359 0.101 Uiso 1 1 calc R U . . .
H25B H 1.1034 0.2685 0.8560 0.101 Uiso 1 1 calc R U . . .
C26 C 0.0170(9) 0.5635(3) 0.8366(3) 0.0677(16) Uani 1 1 d . . . . .
H26A H 0.0289 0.6086 0.8235 0.081 Uiso 1 1 calc R U . . .
H26B H 0.1250 0.5516 0.8665 0.081 Uiso 1 1 calc R U . . .
C27 C -0.1456(11) 0.5570(3) 0.8745(4) 0.077(2) Uani 1 1 d . . . . .
C28 C -0.3183(13) 0.6135(5) 0.9538(5) 0.108(2) Uani 1 1 d D U . . .
C29 C -0.2757(19) 0.5687(7) 1.0122(6) 0.138(4) Uani 0.848(10) 1 d D U P A 1
H29A H -0.2546 0.5257 0.9962 0.206 Uiso 0.848(10) 1 calc R U P A 1
H29B H -0.3750 0.5677 1.0376 0.206 Uiso 0.848(10) 1 calc R U P A 1
H29C H -0.1701 0.5839 1.0404 0.206 Uiso 0.848(10) 1 calc R U P A 1
C30 C -0.5022(16) 0.6056(8) 0.9160(7) 0.131(4) Uani 0.848(10) 1 d D U P A 1
H30A H -0.5340 0.6440 0.8896 0.196 Uiso 0.848(10) 1 calc R U P A 1
H30B H -0.5867 0.5993 0.9472 0.196 Uiso 0.848(10) 1 calc R U P A 1
H30C H -0.5044 0.5685 0.8868 0.196 Uiso 0.848(10) 1 calc R U P A 1
C31 C -0.3101(17) 0.6840(6) 0.9829(7) 0.125(4) Uani 0.848(10) 1 d D U P A 1
H31A H -0.1911 0.6927 1.0053 0.187 Uiso 0.848(10) 1 calc R U P A 1
H31B H -0.3947 0.6881 1.0144 0.187 Uiso 0.848(10) 1 calc R U P A 1
H31C H -0.3397 0.7146 0.9469 0.187 Uiso 0.848(10) 1 calc R U P A 1
C29A C -0.295(8) 0.633(3) 1.0266(14) 0.124(6) Uani 0.152(10) 1 d D U P A 2
H29D H -0.3112 0.6797 1.0297 0.186 Uiso 0.152(10) 1 calc R U P A 2
H29E H -0.1762 0.6220 1.0475 0.186 Uiso 0.152(10) 1 calc R U P A 2
H29F H -0.3823 0.6114 1.0492 0.186 Uiso 0.152(10) 1 calc R U P A 2
C30A C -0.448(8) 0.559(2) 0.936(3) 0.124(6) Uani 0.152(10) 1 d D U P A 2
H30D H -0.5641 0.5758 0.9195 0.187 Uiso 0.152(10) 1 calc R U P A 2
H30E H -0.4559 0.5330 0.9759 0.187 Uiso 0.152(10) 1 calc R U P A 2
H30F H -0.4061 0.5317 0.9025 0.187 Uiso 0.152(10) 1 calc R U P A 2
C31A C -0.450(7) 0.673(2) 0.925(3) 0.123(6) Uani 0.152(10) 1 d D U P A 2
H31D H -0.3785 0.7103 0.9175 0.185 Uiso 0.152(10) 1 calc R U P A 2
H31E H -0.5283 0.6836 0.9575 0.185 Uiso 0.152(10) 1 calc R U P A 2
H31F H -0.5200 0.6600 0.8836 0.185 Uiso 0.152(10) 1 calc R U P A 2
O5 O 0.335(2) 0.6180(6) 1.1029(8) 0.154(7) Uani 0.5 1 d D . P . .
C32 C 0.188(3) 0.6568(9) 1.0649(10) 0.120(6) Uani 0.5 1 d D . P . .

loop_
_atom_site_aniso_label
_atom_site_aniso_U_11
_atom_site_aniso_U_22
_atom_site_aniso_U_33
_atom_site_aniso_U_23
_atom_site_aniso_U_13
_atom_site_aniso_U_12
O1 0.121(4) 0.054(3) 0.111(4) -0.008(3) 0.031(3) 0.026(3)
O2 0.084(3) 0.054(3) 0.131(4) -0.007(3) 0.004(3) 0.022(2)
O3 0.076(3) 0.049(2) 0.162(5) 0.012(3) 0.030(3) -0.009(2)
O4 0.166(6) 0.070(3) 0.167(6) -0.025(4) 0.092(5) -0.047(4)
N1 0.060(3) 0.046(2) 0.080(3) 0.005(2) 0.017(3) 0.006(2)
N2 0.066(3) 0.042(2) 0.070(3) -0.005(2) 0.014(2) 0.002(2)
N3 0.049(3) 0.046(3) 0.117(5) -0.001(3) 0.009(3) -0.001(2)
N4 0.089(4) 0.065(3) 0.089(4) -0.016(3) 0.042(3) -0.019(3)
C1 0.067(4) 0.055(3) 0.089(5) -0.004(3) 0.026(3) 0.008(3)
C2 0.077(4) 0.048(3) 0.063(4) 0.000(3) 0.013(3) 0.004(3)
C3 0.075(4) 0.055(3) 0.061(3) -0.002(3) 0.010(3) -0.001(3)
C4 0.076(4) 0.054(3) 0.059(3) 0.001(3) -0.002(3) -0.008(3)
C5 0.080(5) 0.083(5) 0.057(4) 0.000(3) 0.009(3) -0.008(4)
C6 0.106(6) 0.097(5) 0.061(4) -0.005(4) 0.020(4) -0.006(5)
C7 0.100(6) 0.068(4) 0.085(5) -0.010(4) 0.036(4) -0.002(4)
C8 0.076(4) 0.056(3) 0.055(3) 0.014(3) 0.011(3) 0.002(3)
C9 0.063(4) 0.050(3) 0.063(3) 0.005(3) -0.006(3) 0.004(3)
C10 0.061(3) 0.044(3) 0.074(4) 0.014(3) 0.006(3) 0.004(3)
C11 0.064(4) 0.061(4) 0.078(4) 0.014(3) 0.003(3) 0.004(3)
C12 0.062(4) 0.086(5) 0.091(5) 0.023(4) -0.003(4) -0.002(4)
C13 0.087(5) 0.077(4) 0.060(4) 0.010(3) -0.008(3) -0.007(4)
C14 0.059(4) 0.045(3) 0.085(4) -0.001(3) 0.014(3) 0.004(3)
C15 0.073(4) 0.040(3) 0.065(4) -0.002(2) 0.017(3) -0.002(3)
C16 0.053(3) 0.047(3) 0.072(4) 0.000(3) 0.002(3) 0.003(2)
C17 0.064(4) 0.045(3) 0.070(4) 0.002(3) 0.004(3) 0.002(3)
C18 0.065(4) 0.043(3) 0.078(4) 0.008(3) 0.018(3) 0.001(3)
C19 0.054(3) 0.055(3) 0.101(5) 0.007(3) 0.017(3) 0.006(3)
C20 0.056(3) 0.044(3) 0.108(5) -0.006(3) 0.018(3) -0.001(3)
C21 0.045(3) 0.070(4) 0.130(6) -0.009(4) -0.002(4) 0.000(3)
C22 0.087(6) 0.106(6) 0.123(7) -0.027(6) -0.002(5) 0.043(5)
C23 0.231(14) 0.069(5) 0.115(8) 0.017(5) -0.003(8) 0.030(7)
C24 0.190(12) 0.121(8) 0.094(7) 0.004(6) -0.003(7) 0.020(8)
C25 0.067(4) 0.057(4) 0.123(6) 0.004(4) -0.004(4) -0.002(3)
C26 0.072(4) 0.053(3) 0.082(4) -0.010(3) 0.021(3) -0.003(3)
C27 0.100(5) 0.059(4) 0.079(4) -0.007(3) 0.033(4) -0.023(4)
C28 0.111(5) 0.128(6) 0.095(5) -0.030(4) 0.045(4) -0.040(5)
C29 0.152(8) 0.165(8) 0.102(6) -0.006(6) 0.042(6) -0.052(7)
C30 0.115(6) 0.164(9) 0.118(7) -0.048(7) 0.033(5) -0.029(7)
C31 0.120(7) 0.143(6) 0.122(8) -0.057(6) 0.056(6) -0.032(6)
C29A 0.134(12) 0.149(13) 0.099(7) -0.037(9) 0.048(10) -0.040(12)
C30A 0.124(12) 0.146(10) 0.110(12) -0.029(11) 0.042(11) -0.053(9)
C31A 0.120(12) 0.144(10) 0.113(11) -0.038(11) 0.045(11) -0.021(9)
O5 0.172(13) 0.089(8) 0.173(13) 0.037(9) -0.073(11) -0.053(9)
C32 0.130(16) 0.105(14) 0.123(16) -0.012(12) 0.012(13) 0.017(12)

loop_
_atom_type_symbol
_atom_type_description
_atom_type_scat_dispersion_real
_atom_type_scat_dispersion_imag
_atom_type_scat_source
C C 0.0181 0.0091 'International Tables Vol C Tables 4.2.6.8 and 6.1.1.4'
H H 0.0000 0.0000 'International Tables Vol C Tables 4.2.6.8 and 6.1.1.4'
N N 0.0311 0.0180 'International Tables Vol C Tables 4.2.6.8 and 6.1.1.4'
O O 0.0492 0.0322 'International Tables Vol C Tables 4.2.6.8 and 6.1.1.4'

loop_
_geom_angle_atom_site_label_1
_geom_angle_atom_site_label_2
_geom_angle_atom_site_label_3
_geom_angle
C1 N1 C19 116.6(5)
C1 N1 C18 126.0(5)
C19 N1 C18 116.8(5)
C14 N2 C26 116.6(5)
C14 N2 C15 126.1(5)
C26 N2 C15 115.8(5)
C20 N3 C21 121.5(5)
C20 N3 H3A 116(5)
C21 N3 H3A 122(5)
C27 N4 C28 125.8(6)
C27 N4 H4 117(5)
C28 N4 H4 117(5)
O1 C1 N1 120.7(6)
O1 C1 C2 118.8(6)
N1 C1 C2 120.5(5)
C7 C2 C3 119.3(6)
C7 C2 C1 118.6(6)
C3 C2 C1 122.1(6)
C2 C3 C4 121.5(6)
C2 C3 H3 119.2
C4 C3 H3 119.2
C5 C4 C3 118.3(6)
C5 C4 C8 123.8(6)
C3 C4 C8 117.9(6)
C6 C5 C4 120.8(7)
C6 C5 H5 119.6
C4 C5 H5 119.6
C5 C6 C7 120.2(7)
C5 C6 H6 119.9
C7 C6 H6 119.9
C2 C7 C6 119.8(7)
C2 C7 H7 120.1
C6 C7 H7 120.1
C9 C8 C13 116.3(6)
C9 C8 C4 118.0(6)
C13 C8 C4 125.7(6)
C10 C9 C8 122.7(6)
C10 C9 H9 118.6
C8 C9 H9 118.6
C9 C10 C11 118.7(6)
C9 C10 C14 123.2(6)
C11 C10 C14 118.1(6)
C12 C11 C10 120.8(7)
C12 C11 H11 119.6
C10 C11 H11 119.6
C13 C12 C11 120.4(7)
C13 C12 H12 119.8
C11 C12 H12 119.8
C12 C13 C8 121.1(7)
C12 C13 H13 119.5
C8 C13 H13 119.5
O2 C14 N2 120.2(6)
O2 C14 C10 118.1(6)
N2 C14 C10 121.7(5)
N2 C15 C16 114.1(5)
N2 C15 H15A 108.7
C16 C15 H15A 108.7
N2 C15 H15B 108.7
C16 C15 H15B 108.7
H15A C15 H15B 107.6
C15 C16 C17 111.2(5)
C15 C16 H16A 109.4
C17 C16 H16A 109.4
C15 C16 H16B 109.4
C17 C16 H16B 109.4
H16A C16 H16B 108.0
C18 C17 C16 113.1(5)
C18 C17 H17A 109.0
C16 C17 H17A 109.0
C18 C17 H17B 109.0
C16 C17 H17B 109.0
H17A C17 H17B 107.8
N1 C18 C17 113.4(5)
N1 C18 H18A 108.9
C17 C18 H18A 108.9
N1 C18 H18B 108.9
C17 C18 H18B 108.9
H18A C18 H18B 107.7
N1 C19 C20 113.2(5)
N1 C19 H19A 108.9
C20 C19 H19A 108.9
N1 C19 H19B 108.9
C20 C19 H19B 108.9
H19A C19 H19B 107.7
O3 C20 N3 124.5(6)
O3 C20 C19 122.3(6)
N3 C20 C19 113.0(5)
N3 C21 C22 110.6(6)
N3 C21 C25 108.8(6)
C22 C21 C25 105.8(6)
N3 C21 H21 110.5
C22 C21 H21 110.5
C25 C21 H21 110.5
C23 C22 C21 105.5(8)
C23 C22 H22A 110.6
C21 C22 H22A 110.6
C23 C22 H22B 110.6
C21 C22 H22B 110.6
H22A C22 H22B 108.8
C22 C23 C24 107.7(8)
C22 C23 H23A 110.2
C24 C23 H23A 110.2
C22 C23 H23B 110.2
C24 C23 H23B 110.2
H23A C23 H23B 108.5
C25 C24 C23 108.2(9)
C25 C24 H24A 110.1
C23 C24 H24A 110.1
C25 C24 H24B 110.1
C23 C24 H24B 110.1
H24A C24 H24B 108.4
C24 C25 C21 102.6(7)
C24 C25 H25A 111.2
C21 C25 H25A 111.2
C24 C25 H25B 111.2
C21 C25 H25B 111.2
H25A C25 H25B 109.2
N2 C26 C27 112.4(5)
N2 C26 H26A 109.1
C27 C26 H26A 109.1
N2 C26 H26B 109.1
C27 C26 H26B 109.1
H26A C26 H26B 107.9
O4 C27 N4 125.3(7)
O4 C27 C26 119.5(6)
N4 C27 C26 115.1(5)
N4 C28 C29 111.2(9)
N4 C28 C30 110.7(8)
C29 C28 C30 114.6(10)
N4 C28 C30A 107(3)
N4 C28 C29A 129(3)
C30A C28 C29A 115(3)
N4 C28 C31 107.2(7)
C29 C28 C31 106.6(9)
C30 C28 C31 106.1(10)
N4 C28 C31A 105(2)
C30A C28 C31A 98(2)
C29A C28 C31A 97(2)
C28 C29 H29A 109.5
C28 C29 H29B 109.5
H29A C29 H29B 109.5
C28 C29 H29C 109.5
H29A C29 H29C 109.5
H29B C29 H29C 109.5
C28 C30 H30A 109.5
C28 C30 H30B 109.5
H30A C30 H30B 109.5
C28 C30 H30C 109.5
H30A C30 H30C 109.5
H30B C30 H30C 109.5
C28 C31 H31A 109.5
C28 C31 H31B 109.5
H31A C31 H31B 109.5
C28 C31 H31C 109.5
H31A C31 H31C 109.5
H31B C31 H31C 109.5
C28 C29A H29D 109.5
C28 C29A H29E 109.5
H29D C29A H29E 109.5
C28 C29A H29F 109.5
H29D C29A H29F 109.5
H29E C29A H29F 109.5
C28 C30A H30D 109.5
C28 C30A H30E 109.5
H30D C30A H30E 109.5
C28 C30A H30F 109.5
H30D C30A H30F 109.5
H30E C30A H30F 109.5
C28 C31A H31D 109.5
C28 C31A H31E 109.5
H31D C31A H31E 109.5
C28 C31A H31F 109.5
H31D C31A H31F 109.5
H31E C31A H31F 109.5

loop_
_geom_bond_atom_site_label_1
_geom_bond_atom_site_label_2
_geom_bond_distance
O1 C1 1.231(7)
O2 C14 1.242(7)
O3 C20 1.212(7)
O4 C27 1.226(8)
N1 C1 1.351(8)
N1 C19 1.448(8)
N1 C18 1.473(7)
N2 C14 1.336(8)
N2 C26 1.457(7)
N2 C15 1.473(7)
N3 C20 1.353(8)
N3 C21 1.464(8)
N3 H3A 0.901(10)
N4 C27 1.319(8)
N4 C28 1.460(10)
N4 H4 0.899(10)
C1 C2 1.518(9)
C2 C7 1.374(9)
C2 C3 1.377(9)
C3 C4 1.390(8)
C3 H3 0.9300
C4 C5 1.388(9)
C4 C8 1.467(9)
C5 C6 1.361(10)
C5 H5 0.9300
C6 C7 1.401(11)
C6 H6 0.9300
C7 H7 0.9300
C8 C9 1.406(8)
C8 C13 1.409(9)
C9 C10 1.369(8)
C9 H9 0.9300
C10 C11 1.377(9)
C10 C14 1.499(9)
C11 C12 1.375(10)
C11 H11 0.9300
C12 C13 1.368(10)
C12 H12 0.9300
C13 H13 0.9300
C15 C16 1.507(8)
C15 H15A 0.9700
C15 H15B 0.9700
C16 C17 1.534(7)
C16 H16A 0.9700
C16 H16B 0.9700
C17 C18 1.529(8)
C17 H17A 0.9700
C17 H17B 0.9700
C18 H18A 0.9700
C18 H18B 0.9700
C19 C20 1.520(8)
C19 H19A 0.9700
C19 H19B 0.9700
C21 C22 1.497(10)
C21 C25 1.551(11)
C21 H21 0.9800
C22 C23 1.437(13)
C22 H22A 0.9700
C22 H22B 0.9700
C23 C24 1.466(14)
C23 H23A 0.9700
C23 H23B 0.9700
C24 C25 1.392(12)
C24 H24A 0.9700
C24 H24B 0.9700
C25 H25A 0.9700
C25 H25B 0.9700
C26 C27 1.531(9)
C26 H26A 0.9700
C26 H26B 0.9700
C28 C29 1.488(15)
C28 C30 1.488(14)
C28 C30A 1.50(2)
C28 C29A 1.50(2)
C28 C31 1.559(13)
C28 C31A 1.62(2)
C29 H29A 0.9600
C29 H29B 0.9600
C29 H29C 0.9600
C30 H30A 0.9600
C30 H30B 0.9600
C30 H30C 0.9600
C31 H31A 0.9600
C31 H31B 0.9600
C31 H31C 0.9600
C29A H29D 0.9600
C29A H29E 0.9600
C29A H29F 0.9600
C30A H30D 0.9600
C30A H30E 0.9600
C30A H30F 0.9600
C31A H31D 0.9600
C31A H31E 0.9600
C31A H31F 0.9600
O5 C32 1.483(10)

loop_
_geom_hbond_atom_site_label_D
_geom_hbond_atom_site_label_H
_geom_hbond_atom_site_label_A
_geom_hbond_distance_DH
_geom_hbond_distance_HA
_geom_hbond_distance_DA
_geom_hbond_angle_DHA
_geom_hbond_site_symmetry_A
N3 H3A O2 0.901(10) 1.994(17) 2.886(7) 170(7) 2_546
N4 H4 O1 0.899(10) 2.002(13) 2.900(7) 177(7) 2_556

loop_
_geom_torsion_atom_site_label_1
_geom_torsion_atom_site_label_2
_geom_torsion_atom_site_label_3
_geom_torsion_atom_site_label_4
_geom_torsion
C19 N1 C1 O1 -1.5(9)
C18 N1 C1 O1 169.6(6)
C19 N1 C1 C2 176.3(5)
C18 N1 C1 C2 -12.6(9)
O1 C1 C2 C7 -40.3(9)
N1 C1 C2 C7 141.8(6)
O1 C1 C2 C3 136.7(7)
N1 C1 C2 C3 -41.1(9)
C7 C2 C3 C4 -4.2(10)
C1 C2 C3 C4 178.7(6)
C2 C3 C4 C5 3.2(9)
C2 C3 C4 C8 -175.2(6)
C3 C4 C5 C6 0.3(10)
C8 C4 C5 C6 178.5(7)
C4 C5 C6 C7 -2.6(11)
C3 C2 C7 C6 1.8(10)
C1 C2 C7 C6 179.0(6)
C5 C6 C7 C2 1.5(11)
C5 C4 C8 C9 -133.2(6)
C3 C4 C8 C9 45.0(8)
C5 C4 C8 C13 50.2(9)
C3 C4 C8 C13 -131.5(6)
C13 C8 C9 C10 1.5(9)
C4 C8 C9 C10 -175.4(5)
C8 C9 C10 C11 -1.5(9)
C8 C9 C10 C14 179.6(5)
C9 C10 C11 C12 1.2(9)
C14 C10 C11 C12 -179.9(6)
C10 C11 C12 C13 -0.9(10)
C11 C12 C13 C8 0.9(10)
C9 C8 C13 C12 -1.2(9)
C4 C8 C13 C12 175.4(6)
C26 N2 C14 O2 5.4(9)
C15 N2 C14 O2 170.6(6)
C26 N2 C14 C10 -174.2(5)
C15 N2 C14 C10 -9.0(9)
C9 C10 C14 O2 140.2(6)
C11 C10 C14 O2 -38.7(8)
C9 C10 C14 N2 -40.2(9)
C11 C10 C14 N2 140.9(6)
C14 N2 C15 C16 107.1(7)
C26 N2 C15 C16 -87.6(6)
N2 C15 C16 C17 -166.7(5)
C15 C16 C17 C18 144.1(5)
C1 N1 C18 C17 111.5(7)
C19 N1 C18 C17 -77.4(7)
C16 C17 C18 N1 -165.0(5)
C1 N1 C19 C20 81.2(7)
C18 N1 C19 C20 -90.8(7)
C21 N3 C20 O3 3.3(12)
C21 N3 C20 C19 -171.9(6)
N1 C19 C20 O3 32.4(10)
N1 C19 C20 N3 -152.4(6)
C20 N3 C21 C22 -160.8(7)
C20 N3 C21 C25 83.3(9)
N3 C21 C22 C23 -109.8(10)
C25 C21 C22 C23 7.8(11)
C21 C22 C23 C24 11.4(13)
C22 C23 C24 C25 -29.0(15)
C23 C24 C25 C21 32.3(12)
N3 C21 C25 C24 94.0(9)
C22 C21 C25 C24 -24.8(10)
C14 N2 C26 C27 74.6(7)
C15 N2 C26 C27 -92.2(7)
C28 N4 C27 O4 5.0(15)
C28 N4 C27 C26 -173.3(8)
N2 C26 C27 O4 30.5(10)
N2 C26 C27 N4 -151.1(6)
C27 N4 C28 C29 62.6(12)
C27 N4 C28 C30 -66.0(13)
C27 N4 C28 C30A -20(3)
C27 N4 C28 C29A 124(3)
C27 N4 C28 C31 178.8(9)
C27 N4 C28 C31A -124(2)
